data_4513721
loop_
_publ_author_name
'Dar, Ajaz A.'
'Enjamuri, Nagasuresh'
'Shadab, Md'
'Ali, Nahid'
'Khan, Abu T.'

_publ_section_title
;
 Synthesis of Unsymmetrical Sulfides and Their Oxidation to Sulfones to
 Discover Potent Antileishmanial Agents.
;
_journal_issue 11
_journal_name_full 'ACS combinatorial science'
_journal_page_first 671
_journal_page_last 681
_journal_paper_doi 10.1021/acscombsci.5b00044
_journal_volume 17
_journal_year 2015
_chemical_formula_moiety 'C23 H20 O4 S'
_chemical_formula_sum 'C23 H20 O4 S'
_chemical_formula_weight 392.45
_chemical_name_systematic
; 
 ? 
;
_space_group_IT_number 14
_symmetry_cell_setting monoclinic
_symmetry_space_group_name_Hall '-P 2yab'
_symmetry_space_group_name_H-M 'P 1 21/a 1'
_atom_sites_solution_hydrogens geom
_atom_sites_solution_primary direct
_atom_sites_solution_secondary difmap
_audit_creation_method SHELXL-97
_cell_angle_alpha 90.00
_cell_angle_beta 101.47(3)
_cell_angle_gamma 90.00
_cell_formula_units_Z 4
_cell_length_a 5.614(2)
_cell_length_b 32.096(12)
_cell_length_c 11.011(2)
_cell_measurement_reflns_used 1882
_cell_measurement_temperature 293(2)
_cell_measurement_theta_max 28.6519
_cell_measurement_theta_min 3.1573
_cell_volume 1944.4(11)
_computing_structure_refinement 'SHELXL-97 (Sheldrick, 1997)'
_computing_structure_solution 'SHELXS-97 (Sheldrick, 1990)'
_diffrn_ambient_temperature 293(2)
_diffrn_measured_fraction_theta_full 0.998
_diffrn_measured_fraction_theta_max 0.998
_diffrn_radiation_monochromator graphite
_diffrn_radiation_source 'fine-focus sealed tube'
_diffrn_radiation_type MoK\a
_diffrn_radiation_wavelength 0.71073
_diffrn_reflns_av_R_equivalents 0.0551
_diffrn_reflns_av_sigmaI/netI 0.0826
_diffrn_reflns_limit_h_max 6
_diffrn_reflns_limit_h_min -6
_diffrn_reflns_limit_k_max 36
_diffrn_reflns_limit_k_min -38
_diffrn_reflns_limit_l_max 13
_diffrn_reflns_limit_l_min -8
_diffrn_reflns_number 6883
_diffrn_reflns_theta_full 25.00
_diffrn_reflns_theta_max 25.00
_diffrn_reflns_theta_min 3.16
_exptl_absorpt_coefficient_mu 0.193
_exptl_absorpt_correction_T_max 1.00000
_exptl_absorpt_correction_T_min 0.46386
_exptl_absorpt_correction_type multi-scan
_exptl_crystal_colour colorless
_exptl_crystal_density_diffrn 1.340
_exptl_crystal_density_method 'not measured'
_exptl_crystal_description block
_exptl_crystal_F_000 824
_exptl_crystal_size_max 0.4
_exptl_crystal_size_mid 0.3
_exptl_crystal_size_min 0.2
_refine_diff_density_max 0.263
_refine_diff_density_min -0.389
_refine_diff_density_rms 0.059
_refine_ls_extinction_coef 0.0009(9)
_refine_ls_extinction_expression Fc^*^=kFc[1+0.001xFc^2^\l^3^/sin(2\q)]^-1/4^
_refine_ls_extinction_method SHELXL
_refine_ls_goodness_of_fit_ref 1.050
_refine_ls_hydrogen_treatment mixed
_refine_ls_matrix_type full
_refine_ls_number_parameters 255
_refine_ls_number_reflns 3428
_refine_ls_number_restraints 0
_refine_ls_restrained_S_all 1.050
_refine_ls_R_factor_all 0.0974
_refine_ls_R_factor_gt 0.0671
_refine_ls_shift/su_max 0.001
_refine_ls_shift/su_mean 0.000
_refine_ls_structure_factor_coef Fsqd
_refine_ls_weighting_details 'calc w=1/[\s^2^(Fo^2^)+(0.0505P)^2^+1.5418P] where P=(Fo^2^+2Fc^2^)/3'
_refine_ls_weighting_scheme calc
_refine_ls_wR_factor_gt 0.1422
_refine_ls_wR_factor_ref 0.1654
_reflns_number_gt 2453
_reflns_number_total 3428
_reflns_threshold_expression >2sigma(I)
_cod_data_source_file co5b00044_si_006.cif
_cod_data_source_block ad_87so2
_cod_original_cell_volume 1944.6(12)
_cod_original_sg_symbol_H-M P21/a
_cod_database_code 4513721

loop_
_symmetry_equiv_pos_as_xyz
'x, y, z'
'-x+1/2, y+1/2, -z'
'-x, -y, -z'
'x-1/2, -y-1/2, z'

loop_
_atom_site_label
_atom_site_type_symbol
_atom_site_fract_x
_atom_site_fract_y
_atom_site_fract_z
_atom_site_U_iso_or_equiv
_atom_site_adp_type
_atom_site_occupancy
_atom_site_symmetry_multiplicity
_atom_site_calc_flag
_atom_site_refinement_flags
S1 S 0.52294(17) 0.32468(3) 0.63497(9) 0.0370(3) Uani 1 1 d .
O2 O 0.2953(4) 0.34244(9) 0.6479(3) 0.0539(8) Uani 1 1 d .
O1 O 0.5221(5) 0.28566(8) 0.5703(2) 0.0517(8) Uani 1 1 d .
O3 O 0.9385(5) 0.39965(9) 0.3999(3) 0.0579(8) Uani 1 1 d .
O4 O 0.4343(6) 0.30572(8) 0.2792(3) 0.0588(8) Uani 1 1 d .
C13 C 0.6862(6) 0.36228(10) 0.5591(3) 0.0313(8) Uani 1 1 d .
H13 H 0.8571 0.3537 0.5737 0.038 Uiso 1 1 calc R
C1 C 0.7049(6) 0.31838(10) 0.7830(3) 0.0336(8) Uani 1 1 d .
C16 C 0.6189(6) 0.40892(10) 0.2294(3) 0.0317(8) Uani 1 1 d .
C15 C 0.7303(7) 0.39202(11) 0.3530(3) 0.0353(8) Uani 1 1 d .
C14 C 0.5855(6) 0.36071(10) 0.4174(3) 0.0310(8) Uani 1 1 d .
H14 H 0.4143 0.3691 0.4012 0.037 Uiso 1 1 calc R
C7 C 0.6756(6) 0.40559(10) 0.6142(3) 0.0313(8) Uani 1 1 d .
C21 C 0.3883(7) 0.39842(11) 0.1644(3) 0.0405(9) Uani 1 1 d .
H21 H 0.2888 0.3814 0.2013 0.049 Uiso 1 1 calc R
C2 C 0.9176(7) 0.29547(12) 0.7969(4) 0.0474(10) Uani 1 1 d .
H2 H 0.9667 0.2843 0.7280 0.057 Uiso 1 1 calc R
C22 C 0.6080(7) 0.31802(11) 0.3532(4) 0.0413(9) Uani 1 1 d .
C12 C 0.4709(7) 0.43021(11) 0.5863(4) 0.0422(9) Uani 1 1 d .
H12 H 0.3326 0.4199 0.5342 0.051 Uiso 1 1 calc R
C8 C 0.8769(7) 0.42124(12) 0.6943(4) 0.0428(9) Uani 1 1 d .
H8 H 1.0162 0.4050 0.7157 0.051 Uiso 1 1 calc R
C19 C 0.4523(8) 0.43834(13) -0.0103(4) 0.0560(12) Uani 1 1 d .
H19 H 0.3979 0.4475 -0.0912 0.067 Uiso 1 1 calc R
C17 C 0.7614(7) 0.43521(11) 0.1727(4) 0.0450(10) Uani 1 1 d .
H17 H 0.9150 0.4430 0.2153 0.054 Uiso 1 1 calc R
C10 C 0.6683(8) 0.48522(12) 0.7134(4) 0.0524(11) Uani 1 1 d .
H10 H 0.6663 0.5118 0.7468 0.063 Uiso 1 1 calc R
C11 C 0.4673(7) 0.47020(12) 0.6345(4) 0.0494(10) Uani 1 1 d .
H11 H 0.3290 0.4867 0.6131 0.059 Uiso 1 1 calc R
C3 C 1.0556(8) 0.28942(13) 0.9134(4) 0.0563(12) Uani 1 1 d .
H3 H 1.1994 0.2743 0.9232 0.068 Uiso 1 1 calc R
C4 C 0.9821(9) 0.30573(14) 1.0163(4) 0.0614(13) Uani 1 1 d .
H4 H 1.0757 0.3016 1.0951 0.074 Uiso 1 1 calc R
C9 C 0.8722(8) 0.46101(12) 0.7430(4) 0.0536(11) Uani 1 1 d .
H9 H 1.0090 0.4713 0.7963 0.064 Uiso 1 1 calc R
C23 C 0.8461(8) 0.29625(13) 0.3768(4) 0.0568(11) Uani 1 1 d .
H23A H 0.8359 0.2719 0.3252 0.085 Uiso 1 1 calc R
H23B H 0.8875 0.2881 0.4623 0.085 Uiso 1 1 calc R
H23C H 0.9689 0.3146 0.3581 0.085 Uiso 1 1 calc R
C20 C 0.3060(8) 0.41298(13) 0.0461(4) 0.0499(10) Uani 1 1 d .
H20 H 0.1513 0.4058 0.0036 0.060 Uiso 1 1 calc R
C18 C 0.6778(8) 0.44987(13) 0.0541(4) 0.0565(12) Uani 1 1 d .
H18 H 0.7743 0.4676 0.0177 0.068 Uiso 1 1 calc R
C6 C 0.6311(8) 0.33497(13) 0.8853(4) 0.0524(11) Uani 1 1 d .
H6 H 0.4892 0.3506 0.8759 0.063 Uiso 1 1 calc R
C5 C 0.7704(10) 0.32799(15) 1.0013(4) 0.0684(14) Uani 1 1 d .
H5 H 0.7198 0.3386 1.0706 0.082 Uiso 1 1 calc R

loop_
_atom_site_aniso_label
_atom_site_aniso_U_11
_atom_site_aniso_U_22
_atom_site_aniso_U_33
_atom_site_aniso_U_23
_atom_site_aniso_U_13
_atom_site_aniso_U_12
S1 0.0339(5) 0.0387(5) 0.0366(5) 0.0051(4) 0.0023(4) -0.0048(4)
O2 0.0263(14) 0.0668(18) 0.068(2) 0.0193(15) 0.0079(13) 0.0025(13)
O1 0.073(2) 0.0385(14) 0.0416(16) -0.0028(12) 0.0066(14) -0.0205(14)
O3 0.0358(16) 0.082(2) 0.0507(18) 0.0152(15) -0.0046(13) -0.0197(15)
O4 0.071(2) 0.0444(16) 0.0509(18) -0.0036(13) -0.0129(15) -0.0101(15)
C13 0.0275(18) 0.0353(18) 0.0282(19) 0.0031(15) -0.0011(14) -0.0016(15)
C1 0.035(2) 0.0318(18) 0.034(2) 0.0023(15) 0.0069(16) -0.0028(16)
C16 0.035(2) 0.0299(17) 0.0302(19) 0.0026(14) 0.0062(15) 0.0024(15)
C15 0.035(2) 0.0372(19) 0.033(2) 0.0003(16) 0.0055(16) -0.0001(17)
C14 0.0271(18) 0.0337(18) 0.0288(19) 0.0058(15) -0.0025(14) -0.0010(15)
C7 0.0303(19) 0.0321(18) 0.0313(19) 0.0037(15) 0.0057(15) 0.0004(15)
C21 0.034(2) 0.041(2) 0.045(2) 0.0048(17) 0.0039(17) 0.0017(17)
C2 0.043(2) 0.053(2) 0.047(3) 0.008(2) 0.0120(19) 0.010(2)
C22 0.050(2) 0.0316(19) 0.040(2) 0.0020(16) 0.0050(19) -0.0046(18)
C12 0.034(2) 0.044(2) 0.044(2) -0.0033(18) -0.0032(17) -0.0033(17)
C8 0.034(2) 0.046(2) 0.045(2) -0.0075(18) -0.0005(17) -0.0008(18)
C19 0.057(3) 0.066(3) 0.046(3) 0.021(2) 0.012(2) 0.016(2)
C17 0.042(2) 0.043(2) 0.050(3) 0.0071(19) 0.0106(19) -0.0009(19)
C10 0.055(3) 0.041(2) 0.061(3) -0.011(2) 0.010(2) 0.000(2)
C11 0.042(2) 0.042(2) 0.063(3) 0.002(2) 0.008(2) 0.0085(19)
C3 0.038(2) 0.058(3) 0.068(3) 0.016(2) -0.001(2) 0.006(2)
C4 0.065(3) 0.066(3) 0.045(3) 0.001(2) -0.011(2) -0.007(3)
C9 0.045(3) 0.050(2) 0.059(3) -0.016(2) -0.005(2) -0.007(2)
C23 0.065(3) 0.051(2) 0.054(3) -0.005(2) 0.011(2) 0.009(2)
C20 0.049(3) 0.057(2) 0.039(2) 0.0064(19) -0.0024(19) 0.009(2)
C18 0.060(3) 0.058(3) 0.054(3) 0.021(2) 0.018(2) 0.001(2)
C6 0.053(3) 0.056(2) 0.049(3) -0.005(2) 0.010(2) 0.013(2)
C5 0.089(4) 0.073(3) 0.041(3) -0.014(2) 0.007(2) 0.010(3)

loop_
_atom_type_symbol
_atom_type_description
_atom_type_scat_dispersion_real
_atom_type_scat_dispersion_imag
_atom_type_scat_source
C C 0.0033 0.0016 'International Tables Vol C Tables 4.2.6.8 and 6.1.1.4'
H H 0.0000 0.0000 'International Tables Vol C Tables 4.2.6.8 and 6.1.1.4'
O O 0.0106 0.0060 'International Tables Vol C Tables 4.2.6.8 and 6.1.1.4'
S S 0.1246 0.1234 'International Tables Vol C Tables 4.2.6.8 and 6.1.1.4'

loop_
_geom_angle_atom_site_label_1
_geom_angle_atom_site_label_2
_geom_angle_atom_site_label_3
_geom_angle
O2 S1 O1 118.68(17)
O2 S1 C1 108.65(17)
O1 S1 C1 107.65(16)
O2 S1 C13 108.86(16)
O1 S1 C13 107.61(16)
C1 S1 C13 104.49(16)
C7 C13 C14 113.3(3)
C7 C13 S1 111.1(2)
C14 C13 S1 109.0(2)
C6 C1 C2 120.4(4)
C6 C1 S1 119.9(3)
C2 C1 S1 119.6(3)
C21 C16 C17 118.4(3)
C21 C16 C15 124.3(3)
C17 C16 C15 117.2(3)
O3 C15 C16 121.0(3)
O3 C15 C14 119.2(3)
C16 C15 C14 119.5(3)
C15 C14 C13 108.7(3)
C15 C14 C22 105.4(3)
C13 C14 C22 116.0(3)
C12 C7 C8 118.3(3)
C12 C7 C13 122.1(3)
C8 C7 C13 119.6(3)
C20 C21 C16 120.6(4)
C3 C2 C1 119.5(4)
O4 C22 C23 122.9(4)
O4 C22 C14 117.8(3)
C23 C22 C14 119.1(3)
C7 C12 C11 121.3(3)
C7 C8 C9 120.3(4)
C18 C19 C20 119.6(4)
C18 C17 C16 120.9(4)
C11 C10 C9 119.8(4)
C10 C11 C12 119.7(4)
C2 C3 C4 120.4(4)
C5 C4 C3 119.5(4)
C10 C9 C8 120.7(4)
C21 C20 C19 120.4(4)
C19 C18 C17 120.2(4)
C5 C6 C1 119.1(4)
C4 C5 C6 121.1(4)

loop_
_geom_bond_atom_site_label_1
_geom_bond_atom_site_label_2
_geom_bond_distance
S1 O2 1.432(3)
S1 O1 1.440(3)
S1 C1 1.755(4)
S1 C13 1.817(3)
O3 C15 1.205(4)
O4 C22 1.206(4)
C13 C7 1.523(4)
C13 C14 1.550(4)
C1 C6 1.382(5)
C1 C2 1.385(5)
C16 C21 1.391(5)
C16 C17 1.394(5)
C16 C15 1.483(5)
C15 C14 1.550(5)
C14 C22 1.558(5)
C7 C12 1.378(5)
C7 C8 1.382(5)
C21 C20 1.374(5)
C2 C3 1.374(5)
C22 C23 1.485(5)
C12 C11 1.390(5)
C8 C9 1.387(5)
C19 C18 1.373(6)
C19 C20 1.387(6)
C17 C18 1.379(5)
C10 C11 1.368(5)
C10 C9 1.368(6)
C3 C4 1.384(6)
C4 C5 1.368(6)
C6 C5 1.377(6)
